data_7229014
loop_
_publ_author_name
'Hollingsworth, Thilini S.'
'Hollingsworth, Ryan L.'
'Rosen, Tomer'
'Groysman, Stanislav'

_publ_section_title
;
 Zinc bimetallics supported by a xanthene-bridged dinucleating ligand:
 synthesis, characterization, and lactide polymerization studies
;
_journal_issue 66
_journal_name_full 'RSC Adv.'
_journal_page_first 41819
_journal_paper_doi 10.1039/C7RA09207E
_journal_volume 7
_journal_year 2017
_chemical_formula_sum 'C72 H117 Cl4 Li2 N2 O7 Zn2'
_chemical_formula_weight 1409.10
_chemical_name_systematic
; 
 ? 
;
_space_group_IT_number 14
_symmetry_cell_setting monoclinic
_symmetry_space_group_name_Hall '-P 2ybc'
_symmetry_space_group_name_H-M 'P 1 21/c 1'
_atom_sites_solution_hydrogens geom
_atom_sites_solution_primary direct
_atom_sites_solution_secondary difmap
_audit_creation_method SHELXL-97
_audit_update_record
;
2017-06-14 deposited with the CCDC.
2017-08-23 downloaded from the CCDC.
;
_cell_angle_alpha 90.00
_cell_angle_beta 113.206(2)
_cell_angle_gamma 90.00
_cell_formula_units_Z 4
_cell_length_a 16.4922(6)
_cell_length_b 27.6893(11)
_cell_length_c 18.6758(8)
_cell_measurement_reflns_used 13907
_cell_measurement_temperature 100(2)
_cell_measurement_theta_max 25.13
_cell_measurement_theta_min 1.40
_cell_volume 7838.4(6)
_computing_structure_refinement 'SHELXL-97 (Sheldrick, 1997)'
_computing_structure_solution 'SHELXS-97 (Sheldrick, 1990)'
_diffrn_ambient_temperature 100(2)
_diffrn_measured_fraction_theta_full 0.993
_diffrn_measured_fraction_theta_max 0.993
_diffrn_measurement_device_type 'Bruker Apex2'
_diffrn_radiation_monochromator graphite
_diffrn_radiation_source 'fine-focus sealed tube'
_diffrn_radiation_type MoK\a
_diffrn_radiation_wavelength 0.71073
_diffrn_reflns_av_R_equivalents 0.1330
_diffrn_reflns_av_sigmaI/netI 0.1240
_diffrn_reflns_limit_h_max 19
_diffrn_reflns_limit_h_min -18
_diffrn_reflns_limit_k_max 32
_diffrn_reflns_limit_k_min -33
_diffrn_reflns_limit_l_max 22
_diffrn_reflns_limit_l_min -22
_diffrn_reflns_number 204523
_diffrn_reflns_theta_full 25.13
_diffrn_reflns_theta_max 25.13
_diffrn_reflns_theta_min 1.40
_exptl_absorpt_coefficient_mu 0.796
_exptl_absorpt_correction_T_max 0.9613
_exptl_absorpt_correction_T_min 0.8570
_exptl_absorpt_correction_type empirical
_exptl_absorpt_process_details SADABS
_exptl_crystal_colour yellow
_exptl_crystal_density_diffrn 1.194
_exptl_crystal_density_method 'not measured'
_exptl_crystal_description plates
_exptl_crystal_F_000 3012
_exptl_crystal_size_max 0.20
_exptl_crystal_size_mid 0.15
_exptl_crystal_size_min 0.05
_refine_diff_density_max 1.793
_refine_diff_density_min -0.624
_refine_diff_density_rms 0.104
_refine_ls_extinction_method none
_refine_ls_goodness_of_fit_ref 0.933
_refine_ls_hydrogen_treatment mixed
_refine_ls_matrix_type full
_refine_ls_number_parameters 857
_refine_ls_number_reflns 13907
_refine_ls_number_restraints 818
_refine_ls_restrained_S_all 0.917
_refine_ls_R_factor_all 0.1305
_refine_ls_R_factor_gt 0.0607
_refine_ls_shift/su_max 0.002
_refine_ls_shift/su_mean 0.000
_refine_ls_structure_factor_coef Fsqd
_refine_ls_weighting_details 'calc w=1/[\s^2^(Fo^2^)+(0.0978P)^2^+0.0000P] where P=(Fo^2^+2Fc^2^)/3'
_refine_ls_weighting_scheme calc
_refine_ls_wR_factor_gt 0.1556
_refine_ls_wR_factor_ref 0.1766
_reflns_number_gt 7394
_reflns_number_total 13907
_reflns_threshold_expression >2sigma(I)
_cod_data_source_file c7ra09207e2.cif
_cod_data_source_block sg717_0m_new
_cod_original_cell_volume 7838.4(5)
_cod_original_sg_symbol_H-M P21/c
_cod_database_code 7229014

loop_
_symmetry_equiv_pos_as_xyz
'x, y, z'
'-x, y+1/2, -z+1/2'
'-x, -y, -z'
'x, -y-1/2, z-1/2'

loop_
_atom_site_label
_atom_site_type_symbol
_atom_site_fract_x
_atom_site_fract_y
_atom_site_fract_z
_atom_site_U_iso_or_equiv
_atom_site_adp_type
_atom_site_occupancy
_atom_site_symmetry_multiplicity
_atom_site_calc_flag
_atom_site_refinement_flags
_atom_site_disorder_assembly
_atom_site_disorder_group
Zn1 Zn 0.32511(4) 0.258037(18) 0.27183(3) 0.02226(17) Uani 1 1 d U . .
Zn2 Zn 0.76069(4) 0.250274(17) 0.49149(3) 0.02111(16) Uani 1 1 d U . .
Cl1 Cl 0.17790(8) 0.24285(4) 0.22070(7) 0.0330(3) Uani 1 1 d U . .
Cl3 Cl 0.71542(8) 0.22094(4) 0.58303(7) 0.0275(3) Uani 1 1 d U . .
Cl4 Cl 0.90730(8) 0.23420(5) 0.54716(8) 0.0346(3) Uani 1 1 d U . .
Cl2 Cl 0.36117(8) 0.23617(5) 0.17143(7) 0.0340(3) Uani 1 1 d U . .
O1 O 0.7310(2) 0.31316(10) 0.44852(18) 0.0240(8) Uani 1 1 d U . .
O2 O 0.3543(2) 0.32015(10) 0.31845(18) 0.0287(8) Uani 1 1 d U . .
O3 O 0.5475(2) 0.16329(10) 0.37827(17) 0.0192(7) Uani 1 1 d U . .
O7 O 0.1654(2) 0.26659(13) 0.0226(2) 0.0410(9) Uani 1 1 d U . .
C1 C 0.4078(3) 0.32902(15) 0.3892(3) 0.0196(10) Uani 1 1 d U . .
C2 C 0.4104(3) 0.37615(15) 0.4214(3) 0.0231(11) Uani 1 1 d U . .
C3 C 0.4676(3) 0.38482(15) 0.4964(3) 0.0241(11) Uani 1 1 d U . .
H3 H 0.4671 0.4161 0.5171 0.029 Uiso 1 1 calc R . .
C4 C 0.5273(3) 0.35071(15) 0.5455(3) 0.0199(11) Uani 1 1 d U . .
C5 C 0.5261(3) 0.30581(15) 0.5148(3) 0.0196(11) Uani 1 1 d U . .
H5 H 0.5664 0.2821 0.5455 0.024 Uiso 1 1 calc R . .
C6 C 0.4664(3) 0.29363(15) 0.4388(3) 0.0190(10) Uani 1 1 d U . .
C7 C 0.4630(3) 0.24271(15) 0.4223(3) 0.0203(11) Uani 1 1 d U . .
H7 H 0.5089 0.2234 0.4578 0.024 Uiso 1 1 calc R . .
N2 N 0.4032(2) 0.22030(12) 0.3637(2) 0.0193(9) Uani 1 1 d U . .
C8 C 0.3999(3) 0.16861(15) 0.3632(2) 0.0188(10) Uani 1 1 d U . .
C9 C 0.3202(3) 0.14741(15) 0.3516(3) 0.0222(11) Uani 1 1 d U . .
H9 H 0.2711 0.1675 0.3448 0.027 Uiso 1 1 calc R . .
C10 C 0.3091(3) 0.09764(16) 0.3493(3) 0.0225(11) Uani 1 1 d U B .
C11 C 0.3829(3) 0.06982(15) 0.3578(3) 0.0237(11) Uani 1 1 d U . .
H11 H 0.3776 0.0357 0.3576 0.028 Uiso 1 1 calc R . .
C12 C 0.4636(3) 0.08942(14) 0.3666(2) 0.0182(10) Uani 1 1 d U . .
C13 C 0.4718(3) 0.13925(15) 0.3701(2) 0.0184(10) Uani 1 1 d U . .
C14 C 0.6203(3) 0.13624(15) 0.3839(3) 0.0182(10) Uani 1 1 d U . .
C15 C 0.6216(3) 0.08645(15) 0.3818(3) 0.0201(10) Uani 1 1 d U . .
C16 C 0.6992(3) 0.06377(16) 0.3882(3) 0.0238(11) Uani 1 1 d U . .
H16 H 0.7001 0.0295 0.3853 0.029 Uiso 1 1 calc R . .
C17 C 0.7755(3) 0.08918(16) 0.3987(3) 0.0284(12) Uani 1 1 d U A .
C18 C 0.7715(3) 0.13936(16) 0.4008(3) 0.0268(12) Uani 1 1 d U . .
H18 H 0.8230 0.1577 0.4087 0.032 Uiso 1 1 calc R . .
C19 C 0.6945(3) 0.16289(15) 0.3917(3) 0.0206(11) Uani 1 1 d U . .
N1 N 0.6939(3) 0.21439(12) 0.3936(2) 0.0198(9) Uani 1 1 d U . .
C20 C 0.6780(3) 0.32356(15) 0.3772(3) 0.0203(11) Uani 1 1 d U . .
C21 C 0.6305(3) 0.28838(15) 0.3210(3) 0.0204(11) Uani 1 1 d U . .
C22 C 0.5742(3) 0.30184(16) 0.2448(3) 0.0237(11) Uani 1 1 d U . .
H22 H 0.5426 0.2773 0.2092 0.028 Uiso 1 1 calc R . .
C23 C 0.5631(3) 0.34878(15) 0.2201(3) 0.0205(11) Uani 1 1 d U . .
C24 C 0.6110(3) 0.38325(16) 0.2765(3) 0.0222(11) Uani 1 1 d U . .
H24 H 0.6041 0.4162 0.2613 0.027 Uiso 1 1 calc R . .
C25 C 0.6661(3) 0.37306(14) 0.3509(3) 0.0203(11) Uani 1 1 d U . .
C26 C 0.7170(3) 0.41321(15) 0.4091(3) 0.0297(12) Uani 1 1 d U . .
C27 C 0.8163(3) 0.40449(18) 0.4363(3) 0.0438(15) Uani 1 1 d U . .
H27A H 0.8324 0.3747 0.4669 0.066 Uiso 1 1 calc R . .
H27B H 0.8486 0.4317 0.4684 0.066 Uiso 1 1 calc R . .
H27C H 0.8316 0.4015 0.3908 0.066 Uiso 1 1 calc R . .
C28 C 0.6971(4) 0.46356(17) 0.3705(3) 0.0461(16) Uani 1 1 d U . .
H28A H 0.7144 0.4642 0.3260 0.069 Uiso 1 1 calc R . .
H28B H 0.7305 0.4881 0.4085 0.069 Uiso 1 1 calc R . .
H28C H 0.6338 0.4703 0.3526 0.069 Uiso 1 1 calc R . .
C29 C 0.6900(4) 0.41440(17) 0.4779(3) 0.0369(14) Uani 1 1 d U . .
H29A H 0.6267 0.4211 0.4595 0.055 Uiso 1 1 calc R . .
H29B H 0.7231 0.4398 0.5142 0.055 Uiso 1 1 calc R . .
H29C H 0.7029 0.3831 0.5045 0.055 Uiso 1 1 calc R . .
C30 C 0.5034(3) 0.36431(15) 0.1370(3) 0.0237(11) Uani 1 1 d U . .
C31 C 0.4692(4) 0.32066(18) 0.0837(3) 0.0476(16) Uani 1 1 d U . .
H31A H 0.4351 0.3317 0.0304 0.071 Uiso 1 1 calc R . .
H31B H 0.4314 0.3012 0.1018 0.071 Uiso 1 1 calc R . .
H31C H 0.5192 0.3011 0.0848 0.071 Uiso 1 1 calc R . .
C32 C 0.5536(4) 0.3955(2) 0.1025(3) 0.0432(15) Uani 1 1 d U . .
H32A H 0.5785 0.4233 0.1365 0.065 Uiso 1 1 calc R . .
H32B H 0.5137 0.4068 0.0509 0.065 Uiso 1 1 calc R . .
H32C H 0.6015 0.3766 0.0976 0.065 Uiso 1 1 calc R . .
C33 C 0.4250(3) 0.39170(18) 0.1396(3) 0.0378(14) Uani 1 1 d U . .
H33A H 0.4458 0.4203 0.1728 0.057 Uiso 1 1 calc R . .
H33B H 0.3920 0.3708 0.1608 0.057 Uiso 1 1 calc R . .
H33C H 0.3865 0.4018 0.0868 0.057 Uiso 1 1 calc R . .
C34 C 0.6398(3) 0.23739(15) 0.3339(3) 0.0230(11) Uani 1 1 d U . .
H34 H 0.6008 0.2179 0.2929 0.028 Uiso 1 1 calc R . .
C35 C 0.8610(4) 0.06304(18) 0.4051(4) 0.0467(15) Uani 1 1 d U . .
C37 C 0.5402(3) 0.05632(15) 0.3713(3) 0.0215(11) Uani 1 1 d U . .
C38 C 0.5123(3) 0.02735(15) 0.2948(3) 0.0249(12) Uani 1 1 d U . .
H38A H 0.4965 0.0497 0.2507 0.037 Uiso 1 1 calc R . .
H38B H 0.4612 0.0071 0.2888 0.037 Uiso 1 1 calc R . .
H38C H 0.5613 0.0068 0.2963 0.037 Uiso 1 1 calc R . .
C39 C 0.5628(3) 0.02179(15) 0.4401(3) 0.0242(12) Uani 1 1 d U . .
H39A H 0.6099 -0.0001 0.4412 0.036 Uiso 1 1 calc R . .
H39B H 0.5103 0.0029 0.4346 0.036 Uiso 1 1 calc R . .
H39C H 0.5825 0.0403 0.4887 0.036 Uiso 1 1 calc R . .
C40 C 0.2208(3) 0.07454(16) 0.3387(3) 0.0294(12) Uani 1 1 d U . .
C42 C 0.5831(3) 0.36304(16) 0.6308(3) 0.0241(11) Uani 1 1 d U . .
C43 C 0.6588(3) 0.32692(19) 0.6677(3) 0.0398(14) Uani 1 1 d U . .
H43A H 0.6345 0.2944 0.6656 0.060 Uiso 1 1 calc R . .
H43B H 0.6929 0.3359 0.7221 0.060 Uiso 1 1 calc R . .
H43C H 0.6973 0.3274 0.6390 0.060 Uiso 1 1 calc R . .
C44 C 0.6221(4) 0.41444(19) 0.6416(3) 0.0535(18) Uani 1 1 d U . .
H44A H 0.6629 0.4169 0.6152 0.080 Uiso 1 1 calc R . .
H44B H 0.6538 0.4211 0.6972 0.080 Uiso 1 1 calc R . .
H44C H 0.5742 0.4379 0.6191 0.080 Uiso 1 1 calc R . .
C45 C 0.5212(3) 0.35944(18) 0.6743(3) 0.0342(13) Uani 1 1 d U . .
H45A H 0.4726 0.3825 0.6518 0.051 Uiso 1 1 calc R . .
H45B H 0.5542 0.3669 0.7295 0.051 Uiso 1 1 calc R . .
H45C H 0.4974 0.3266 0.6692 0.051 Uiso 1 1 calc R . .
C46 C 0.3477(4) 0.41609(17) 0.3732(3) 0.0361(13) Uani 1 1 d U . .
C47 C 0.3595(4) 0.46270(17) 0.4204(3) 0.0539(18) Uani 1 1 d U . .
H47A H 0.3174 0.4870 0.3889 0.081 Uiso 1 1 calc R . .
H47B H 0.4198 0.4748 0.4350 0.081 Uiso 1 1 calc R . .
H47C H 0.3490 0.4561 0.4676 0.081 Uiso 1 1 calc R . .
C48 C 0.3709(5) 0.4276(2) 0.3020(3) 0.0614(19) Uani 1 1 d U . .
H48A H 0.3617 0.3987 0.2694 0.092 Uiso 1 1 calc R . .
H48B H 0.4328 0.4376 0.3203 0.092 Uiso 1 1 calc R . .
H48C H 0.3329 0.4538 0.2714 0.092 Uiso 1 1 calc R . .
C49 C 0.2534(4) 0.39975(19) 0.3464(3) 0.0505(16) Uani 1 1 d U . .
H49A H 0.2447 0.3707 0.3141 0.076 Uiso 1 1 calc R . .
H49B H 0.2142 0.4255 0.3157 0.076 Uiso 1 1 calc R . .
H49C H 0.2398 0.3924 0.3918 0.076 Uiso 1 1 calc R . .
C50 C 0.8177(6) 0.1120(2) 0.6864(5) 0.097(3) Uani 1 1 d U . .
H50A H 0.8389 0.0864 0.7264 0.117 Uiso 1 1 calc R . .
H50B H 0.7694 0.1298 0.6937 0.117 Uiso 1 1 calc R . .
O4 O 0.8966(3) 0.14814(16) 0.6942(3) 0.0752(14) Uani 1 1 d U . .
Li1 Li 0.8689(6) 0.2134(3) 0.6552(5) 0.0340(19) Uani 1 1 d U . .
O5 O 0.9141(2) 0.26390(13) 0.7331(2) 0.0385(9) Uani 1 1 d U . .
C51 C 0.9632(4) 0.3034(2) 0.7221(4) 0.0480(15) Uani 1 1 d U . .
H51A H 1.0009 0.2918 0.6955 0.058 Uiso 1 1 calc R . .
H51B H 1.0023 0.3164 0.7736 0.058 Uiso 1 1 calc R . .
C52 C 0.9045(4) 0.3433(2) 0.6746(4) 0.0574(18) Uani 1 1 d U . .
H52A H 0.8669 0.3308 0.6230 0.086 Uiso 1 1 calc R . .
H52B H 0.9409 0.3698 0.6689 0.086 Uiso 1 1 calc R . .
H52C H 0.8675 0.3552 0.7010 0.086 Uiso 1 1 calc R . .
C53 C 0.8389(4) 0.2272(2) 0.8056(4) 0.0602(18) Uani 1 1 d U . .
H53A H 0.7803 0.2268 0.7632 0.090 Uiso 1 1 calc R . .
H53B H 0.8329 0.2287 0.8557 0.090 Uiso 1 1 calc R . .
H53C H 0.8710 0.1978 0.8035 0.090 Uiso 1 1 calc R . .
C54 C 0.8884(4) 0.2700(2) 0.7973(3) 0.0500(16) Uani 1 1 d U . .
H54A H 0.8510 0.2992 0.7889 0.060 Uiso 1 1 calc R . .
H54B H 0.9415 0.2747 0.8458 0.060 Uiso 1 1 calc R . .
C55 C 1.0356(5) 0.1584(3) 0.7342(6) 0.101(3) Uani 1 1 d U . .
H55A H 1.0091 0.1889 0.7093 0.152 Uiso 1 1 calc R . .
H55B H 1.0796 0.1479 0.7143 0.152 Uiso 1 1 calc R . .
H55C H 1.0642 0.1631 0.7907 0.152 Uiso 1 1 calc R . .
C56 C 0.2852(4) 0.1092(3) 0.1148(6) 0.106(4) Uani 1 1 d U . .
H56A H 0.3162 0.1334 0.0966 0.160 Uiso 1 1 calc R . .
H56B H 0.3042 0.0768 0.1071 0.160 Uiso 1 1 calc R . .
H56C H 0.2991 0.1144 0.1703 0.160 Uiso 1 1 calc R . .
C57 C 0.1913(6) 0.1139(3) 0.0713(5) 0.109(3) Uani 1 1 d U . .
H57A H 0.1771 0.1068 0.0157 0.131 Uiso 1 1 calc R . .
H57B H 0.1602 0.0900 0.0907 0.131 Uiso 1 1 calc R . .
O6 O 0.1631(3) 0.15784(14) 0.0777(3) 0.0704(14) Uani 1 1 d U . .
Li2 Li 0.2105(6) 0.2207(3) 0.1094(5) 0.0356(19) Uani 1 1 d U . .
C58 C 0.1182(4) 0.3085(2) 0.0312(4) 0.0552(17) Uani 1 1 d U . .
H58A H 0.0774 0.2986 0.0557 0.066 Uiso 1 1 calc R . .
H58B H 0.0822 0.3215 -0.0211 0.066 Uiso 1 1 calc R . .
C59 C 0.1779(4) 0.3483(2) 0.0799(4) 0.068(2) Uani 1 1 d U . .
H59A H 0.2134 0.3358 0.1320 0.102 Uiso 1 1 calc R . .
H59B H 0.1419 0.3754 0.0841 0.102 Uiso 1 1 calc R . .
H59C H 0.2170 0.3592 0.0549 0.102 Uiso 1 1 calc R . .
C60 C 0.0597(5) 0.1603(3) 0.0447(4) 0.080(2) Uani 1 1 d U . .
H60A H 0.0369 0.1309 0.0605 0.096 Uiso 1 1 calc R . .
H60B H 0.0417 0.1885 0.0675 0.096 Uiso 1 1 calc R . .
C61 C 0.2053(4) 0.2713(3) -0.0333(4) 0.068(2) Uani 1 1 d U . .
H61A H 0.2514 0.2966 -0.0154 0.082 Uiso 1 1 calc R . .
H61B H 0.1599 0.2818 -0.0839 0.082 Uiso 1 1 calc R . .
C62 C 0.2455(5) 0.2254(3) -0.0446(4) 0.071(2) Uani 1 1 d U . .
H62A H 0.2938 0.2163 0.0043 0.106 Uiso 1 1 calc R . .
H62B H 0.2684 0.2298 -0.0852 0.106 Uiso 1 1 calc R . .
H62C H 0.2006 0.1999 -0.0603 0.106 Uiso 1 1 calc R . .
C63 C 0.0226(6) 0.1641(3) -0.0362(5) 0.119(3) Uani 1 1 d U . .
H63A H 0.0418 0.1944 -0.0519 0.178 Uiso 1 1 calc R . .
H63B H -0.0418 0.1639 -0.0547 0.178 Uiso 1 1 calc R . .
H63C H 0.0418 0.1368 -0.0590 0.178 Uiso 1 1 calc R . .
C67 C 0.7851(7) 0.0902(3) 0.6054(6) 0.128(3) Uani 1 1 d U . .
H67A H 0.7689 0.1161 0.5665 0.192 Uiso 1 1 calc R . .
H67B H 0.7335 0.0699 0.5970 0.192 Uiso 1 1 calc R . .
H67C H 0.8320 0.0705 0.6005 0.192 Uiso 1 1 calc R . .
C66 C 0.9685(7) 0.1224(4) 0.7172(7) 0.150(4) Uani 1 1 d U . .
H66A H 0.9687 0.1003 0.6755 0.180 Uiso 1 1 calc R . .
H66B H 0.9758 0.1032 0.7641 0.180 Uiso 1 1 calc R . .
C68 C 0.0267(5) 0.0108(2) 0.9825(5) 0.075(2) Uani 1 1 d U . .
H68A H 0.0889 0.0014 1.0122 0.090 Uiso 1 1 calc R . .
H68B H 0.0228 0.0464 0.9855 0.090 Uiso 1 1 calc R . .
C69 C 0.0013(7) -0.0030(3) 0.9032(6) 0.119(3) Uani 1 1 d U . .
H69A H -0.0570 0.0114 0.8722 0.143 Uiso 1 1 calc R . .
H69B H -0.0056 -0.0386 0.8994 0.143 Uiso 1 1 calc R . .
C70 C 0.9369(6) 0.0803(4) 0.4799(7) 0.098(4) Uani 0.70 1 d PU A 1
H70A H 0.9929 0.0677 0.4813 0.147 Uiso 0.70 1 calc PR A 1
H70B H 0.9272 0.0686 0.5255 0.147 Uiso 0.70 1 calc PR A 1
H70C H 0.9387 0.1157 0.4807 0.147 Uiso 0.70 1 calc PR A 1
C64 C 0.8536(6) 0.0090(3) 0.4002(7) 0.070(3) Uani 0.70 1 d PU A 1
H64A H 0.9071 -0.0046 0.3972 0.105 Uiso 0.70 1 calc PR A 1
H64B H 0.8022 -0.0002 0.3536 0.105 Uiso 0.70 1 calc PR A 1
H64C H 0.8468 -0.0035 0.4466 0.105 Uiso 0.70 1 calc PR A 1
C36 C 0.8833(7) 0.0785(4) 0.3348(7) 0.093(4) Uani 0.70 1 d PU A 1
H36A H 0.8906 0.1137 0.3353 0.139 Uiso 0.70 1 calc PR A 1
H36B H 0.8352 0.0688 0.2861 0.139 Uiso 0.70 1 calc PR A 1
H36C H 0.9382 0.0628 0.3386 0.139 Uiso 0.70 1 calc PR A 1
C80 C 0.8816(18) 0.0264(10) 0.4719(16) 0.076(7) Uiso 0.30 1 d PU A 2
C81 C 0.8414(16) 0.0346(9) 0.3251(15) 0.068(7) Uiso 0.30 1 d PU A 2
C82 C 0.9372(14) 0.0959(7) 0.4187(13) 0.042(5) Uiso 0.30 1 d PU A 2
C65 C 0.2269(6) 0.0557(4) 0.4152(6) 0.048(3) Uani 0.60 1 d PU B 3
H65A H 0.1700 0.0420 0.4096 0.072 Uiso 0.60 1 calc PR B 3
H65B H 0.2423 0.0822 0.4532 0.072 Uiso 0.60 1 calc PR B 3
H65C H 0.2725 0.0307 0.4334 0.072 Uiso 0.60 1 calc PR B 3
C71 C 0.1419(6) 0.1091(4) 0.3068(8) 0.059(3) Uani 0.60 1 d PU B 3
H71A H 0.0871 0.0904 0.2861 0.089 Uiso 0.60 1 calc PR B 3
H71B H 0.1468 0.1288 0.2651 0.089 Uiso 0.60 1 calc PR B 3
H71C H 0.1414 0.1302 0.3488 0.089 Uiso 0.60 1 calc PR B 3
C41 C 0.2023(6) 0.0311(3) 0.2813(7) 0.046(3) Uani 0.60 1 d PU B 3
H41A H 0.2501 0.0074 0.3022 0.069 Uiso 0.60 1 calc PR B 3
H41B H 0.1990 0.0426 0.2306 0.069 Uiso 0.60 1 calc PR B 3
H41C H 0.1463 0.0159 0.2750 0.069 Uiso 0.60 1 calc PR B 3
C84 C 0.2191(13) 0.0207(6) 0.3330(11) 0.058(5) Uiso 0.40 1 d PU B 4
C83 C 0.2035(13) 0.0845(7) 0.4138(11) 0.063(6) Uiso 0.40 1 d PU B 4
C85 C 0.1486(13) 0.0976(7) 0.2671(11) 0.057(6) Uiso 0.40 1 d PU B 4
C72 C 0.0699(11) 0.0129(6) 0.8651(9) 0.268(9) Uani 1 1 d U . .
H72A H 0.0667 0.0479 0.8569 0.401 Uiso 1 1 calc R . .
H72B H 0.0547 -0.0035 0.8150 0.401 Uiso 1 1 calc R . .
H72C H 0.1300 0.0039 0.9002 0.401 Uiso 1 1 calc R . .

loop_
_atom_site_aniso_label
_atom_site_aniso_U_11
_atom_site_aniso_U_22
_atom_site_aniso_U_33
_atom_site_aniso_U_23
_atom_site_aniso_U_13
_atom_site_aniso_U_12
Zn1 0.0272(4) 0.0174(3) 0.0193(3) -0.0011(2) 0.0059(3) 0.0047(2)
Zn2 0.0230(3) 0.0150(3) 0.0213(3) 0.0023(2) 0.0044(3) -0.0013(2)
Cl1 0.0239(7) 0.0389(8) 0.0331(8) 0.0040(6) 0.0078(6) 0.0025(6)
Cl3 0.0264(8) 0.0274(7) 0.0297(7) 0.0093(5) 0.0122(6) 0.0043(5)
Cl4 0.0224(7) 0.0437(8) 0.0377(8) 0.0009(6) 0.0120(6) 0.0003(6)
Cl2 0.0270(8) 0.0481(8) 0.0289(7) -0.0142(6) 0.0131(6) -0.0059(6)
O1 0.030(2) 0.0156(17) 0.0209(19) 0.0011(13) 0.0036(16) -0.0020(14)
O2 0.042(2) 0.0158(17) 0.0183(19) 0.0016(14) 0.0006(17) 0.0085(15)
O3 0.0215(18) 0.0055(15) 0.0297(19) 0.0019(13) 0.0092(16) 0.0012(13)
O7 0.028(2) 0.054(2) 0.043(2) 0.0144(18) 0.0163(19) 0.0008(18)
C1 0.027(3) 0.015(2) 0.021(3) 0.0025(19) 0.015(2) 0.001(2)
C2 0.034(3) 0.009(2) 0.027(3) 0.0022(19) 0.013(2) 0.003(2)
C3 0.035(3) 0.010(2) 0.028(3) -0.003(2) 0.013(2) -0.003(2)
C4 0.026(3) 0.014(2) 0.022(3) -0.0011(19) 0.012(2) -0.004(2)
C5 0.027(3) 0.013(2) 0.020(3) 0.0016(19) 0.011(2) 0.001(2)
C6 0.026(3) 0.012(2) 0.020(3) -0.0001(18) 0.009(2) 0.0008(19)
C7 0.022(3) 0.012(2) 0.023(3) 0.0008(19) 0.006(2) 0.003(2)
N2 0.026(2) 0.0115(19) 0.019(2) -0.0016(16) 0.0066(19) 0.0048(16)
C8 0.023(3) 0.014(2) 0.015(3) -0.0016(19) 0.002(2) 0.0029(19)
C9 0.020(3) 0.016(2) 0.026(3) -0.004(2) 0.005(2) 0.0050(19)
C10 0.019(3) 0.019(2) 0.025(3) -0.005(2) 0.003(2) 0.0034(19)
C11 0.030(3) 0.009(2) 0.026(3) 0.000(2) 0.005(2) -0.004(2)
C12 0.026(3) 0.009(2) 0.015(3) -0.0007(18) 0.003(2) -0.0001(19)
C13 0.023(3) 0.013(2) 0.014(3) -0.0011(19) 0.003(2) 0.0015(19)
C14 0.026(3) 0.011(2) 0.016(3) 0.0029(19) 0.006(2) 0.0027(19)
C15 0.026(3) 0.012(2) 0.020(3) 0.0034(19) 0.006(2) 0.0019(19)
C16 0.027(3) 0.012(2) 0.030(3) 0.004(2) 0.009(3) 0.006(2)
C17 0.021(3) 0.021(3) 0.037(3) 0.010(2) 0.005(2) 0.006(2)
C18 0.025(3) 0.021(2) 0.029(3) 0.005(2) 0.004(2) -0.003(2)
C19 0.025(3) 0.016(2) 0.017(3) 0.0026(19) 0.004(2) 0.002(2)
N1 0.026(2) 0.0117(19) 0.019(2) 0.0030(16) 0.0071(19) 0.0002(16)
C20 0.023(3) 0.016(2) 0.026(3) 0.0004(19) 0.014(2) -0.003(2)
C21 0.032(3) 0.010(2) 0.020(3) 0.0021(19) 0.012(2) 0.002(2)
C22 0.034(3) 0.015(2) 0.022(3) -0.0015(19) 0.011(2) -0.001(2)
C23 0.031(3) 0.014(2) 0.019(3) 0.0022(18) 0.013(2) 0.003(2)
C24 0.024(3) 0.014(2) 0.030(3) 0.006(2) 0.012(2) 0.001(2)
C25 0.027(3) 0.009(2) 0.027(3) 0.0023(19) 0.012(2) 0.0000(19)
C26 0.033(3) 0.010(2) 0.038(3) 0.001(2) 0.005(3) -0.007(2)
C27 0.036(3) 0.032(3) 0.056(4) 0.003(3) 0.010(3) -0.014(2)
C28 0.060(4) 0.014(3) 0.046(4) 0.002(2) 0.001(3) -0.012(3)
C29 0.048(4) 0.022(3) 0.033(3) -0.010(2) 0.007(3) -0.005(2)
C30 0.037(3) 0.012(2) 0.025(3) 0.001(2) 0.015(2) 0.004(2)
C31 0.081(5) 0.027(3) 0.021(3) -0.002(2) 0.004(3) 0.009(3)
C32 0.045(4) 0.051(4) 0.033(3) 0.021(3) 0.015(3) 0.006(3)
C33 0.037(3) 0.036(3) 0.035(3) 0.001(3) 0.008(3) 0.004(3)
C34 0.032(3) 0.014(2) 0.020(3) 0.000(2) 0.008(2) -0.003(2)
C35 0.028(3) 0.027(3) 0.084(4) 0.014(3) 0.022(3) 0.012(2)
C37 0.028(3) 0.007(2) 0.027(3) -0.0011(19) 0.008(2) 0.0030(19)
C38 0.033(3) 0.014(2) 0.027(3) -0.005(2) 0.012(3) -0.001(2)
C39 0.031(3) 0.013(2) 0.030(3) 0.002(2) 0.013(3) 0.002(2)
C40 0.024(3) 0.018(3) 0.041(3) -0.008(2) 0.007(3) -0.004(2)
C42 0.032(3) 0.018(2) 0.022(3) -0.007(2) 0.011(2) -0.006(2)
C43 0.030(3) 0.046(3) 0.032(3) -0.018(3) 0.000(3) 0.000(3)
C44 0.083(5) 0.039(3) 0.032(4) -0.007(3) 0.015(3) -0.031(3)
C45 0.038(3) 0.040(3) 0.022(3) -0.004(2) 0.009(3) 0.002(3)
C46 0.051(4) 0.019(3) 0.029(3) 0.002(2) 0.005(3) 0.010(2)
C47 0.083(5) 0.013(3) 0.053(4) 0.007(2) 0.013(4) 0.017(3)
C48 0.100(6) 0.035(4) 0.044(4) 0.023(3) 0.023(4) 0.012(3)
C49 0.054(4) 0.032(3) 0.050(4) -0.002(3) 0.004(3) 0.022(3)
C50 0.145(7) 0.021(4) 0.116(6) -0.003(4) 0.040(6) -0.005(4)
O4 0.102(4) 0.056(3) 0.057(3) 0.021(2) 0.020(3) 0.043(3)
Li1 0.038(5) 0.037(4) 0.028(4) 0.004(3) 0.014(4) 0.002(4)
O5 0.028(2) 0.046(2) 0.042(2) -0.0125(17) 0.0130(18) -0.0062(17)
C51 0.028(4) 0.051(4) 0.061(4) -0.018(3) 0.013(3) -0.013(3)
C52 0.058(5) 0.042(4) 0.073(5) -0.011(3) 0.027(4) -0.015(3)
C53 0.059(5) 0.089(5) 0.045(4) -0.004(4) 0.034(4) 0.002(4)
C54 0.044(4) 0.069(4) 0.039(4) -0.011(3) 0.019(3) 0.009(3)
C55 0.055(5) 0.077(6) 0.159(9) 0.050(6) 0.028(6) 0.022(4)
C56 0.026(4) 0.072(5) 0.207(10) -0.066(6) 0.031(5) -0.023(3)
C57 0.120(6) 0.076(5) 0.115(7) -0.021(5) 0.030(6) 0.005(5)
O6 0.084(3) 0.040(2) 0.057(3) -0.009(2) -0.005(3) -0.001(2)
Li2 0.033(5) 0.048(5) 0.022(4) -0.003(3) 0.007(4) -0.005(4)
C58 0.033(4) 0.053(4) 0.071(5) 0.022(3) 0.011(3) 0.003(3)
C59 0.054(5) 0.052(4) 0.087(6) 0.009(4) 0.015(4) -0.004(3)
C60 0.060(4) 0.090(6) 0.076(5) -0.011(4) 0.012(4) -0.040(4)
C61 0.049(5) 0.109(6) 0.044(4) 0.035(4) 0.016(3) 0.004(4)
C62 0.065(5) 0.113(6) 0.041(4) 0.001(4) 0.029(4) 0.002(4)
C63 0.069(6) 0.139(8) 0.112(6) 0.026(6) -0.004(5) -0.022(6)
C67 0.143(9) 0.094(7) 0.149(8) -0.007(6) 0.060(7) 0.007(6)
C66 0.120(7) 0.101(7) 0.159(10) 0.029(7) -0.019(8) 0.043(5)
C68 0.056(5) 0.019(4) 0.101(5) 0.005(4) -0.022(4) -0.003(3)
C69 0.137(9) 0.084(6) 0.103(7) 0.003(6) 0.011(7) 0.009(6)
C70 0.025(5) 0.100(8) 0.126(8) -0.026(7) -0.016(6) 0.031(5)
C64 0.039(6) 0.028(4) 0.145(10) 0.010(5) 0.039(6) 0.019(4)
C36 0.090(9) 0.095(8) 0.134(9) 0.058(7) 0.088(8) 0.066(7)
C65 0.027(6) 0.060(8) 0.060(6) 0.006(5) 0.019(5) -0.011(5)
C71 0.017(5) 0.047(6) 0.104(11) 0.007(6) 0.013(7) 0.005(4)
C41 0.027(6) 0.049(6) 0.059(7) -0.031(5) 0.014(6) -0.031(4)
C72 0.31(2) 0.29(2) 0.228(16) 0.080(15) 0.135(16) -0.013(16)

loop_
_atom_type_symbol
_atom_type_description
_atom_type_scat_dispersion_real
_atom_type_scat_dispersion_imag
_atom_type_scat_source
C C 0.0033 0.0016 'International Tables Vol C Tables 4.2.6.8 and 6.1.1.4'
H H 0.0000 0.0000 'International Tables Vol C Tables 4.2.6.8 and 6.1.1.4'
N N 0.0061 0.0033 'International Tables Vol C Tables 4.2.6.8 and 6.1.1.4'
O O 0.0106 0.0060 'International Tables Vol C Tables 4.2.6.8 and 6.1.1.4'
Cl Cl 0.1484 0.1585 'International Tables Vol C Tables 4.2.6.8 and 6.1.1.4'
Zn Zn 0.2839 1.4301 'International Tables Vol C Tables 4.2.6.8 and 6.1.1.4'
Li Li -0.0003 0.0001 'International Tables Vol C Tables 4.2.6.8 and 6.1.1.4'

loop_
_geom_angle_atom_site_label_1
_geom_angle_atom_site_label_2
_geom_angle_atom_site_label_3
_geom_angle
_geom_angle_site_symmetry_1
O2 Zn1 N2 96.83(14) .
O2 Zn1 Cl2 121.33(11) .
N2 Zn1 Cl2 106.39(11) .
O2 Zn1 Cl1 113.30(11) .
N2 Zn1 Cl1 119.17(11) .
Cl2 Zn1 Cl1 100.87(5) .
O1 Zn2 N1 96.46(13) .
O1 Zn2 Cl4 115.11(10) .
N1 Zn2 Cl4 115.32(12) .
O1 Zn2 Cl3 122.70(10) .
N1 Zn2 Cl3 106.62(11) .
Cl4 Zn2 Cl3 101.09(5) .
Zn1 Cl1 Li2 81.1(2) .
Zn2 Cl3 Li1 82.2(2) .
Zn2 Cl4 Li1 81.2(2) .
Zn1 Cl2 Li2 83.3(2) .
C20 O1 Zn2 126.2(3) .
C1 O2 Zn1 126.0(3) .
C13 O3 C14 118.1(3) .
C58 O7 C61 115.3(4) .
C58 O7 Li2 118.4(4) .
C61 O7 Li2 121.7(4) .
O2 C1 C2 120.0(4) .
O2 C1 C6 123.2(4) .
C2 C1 C6 116.9(4) .
C3 C2 C1 119.0(4) .
C3 C2 C46 120.4(4) .
C1 C2 C46 120.5(4) .
C2 C3 C4 124.8(4) .
C2 C3 H3 117.6 .
C4 C3 H3 117.6 .
C5 C4 C3 116.5(4) .
C5 C4 C42 122.9(4) .
C3 C4 C42 120.4(4) .
C4 C5 C6 121.9(4) .
C4 C5 H5 119.1 .
C6 C5 H5 119.1 .
C5 C6 C1 120.8(4) .
C5 C6 C7 113.7(4) .
C1 C6 C7 125.0(4) .
N2 C7 C6 126.7(4) .
N2 C7 H7 116.6 .
C6 C7 H7 116.6 .
C7 N2 C8 119.7(4) .
C7 N2 Zn1 119.5(3) .
C8 N2 Zn1 120.6(3) .
C9 C8 C13 119.2(4) .
C9 C8 N2 117.3(4) .
C13 C8 N2 123.4(4) .
C8 C9 C10 122.3(4) .
C8 C9 H9 118.8 .
C10 C9 H9 118.8 .
C9 C10 C11 116.5(4) .
C9 C10 C40 121.7(4) .
C11 C10 C40 121.8(4) .
C12 C11 C10 123.4(4) .
C12 C11 H11 118.3 .
C10 C11 H11 118.3 .
C11 C12 C13 117.9(4) .
C11 C12 C37 120.2(4) .
C13 C12 C37 121.9(4) .
O3 C13 C12 124.0(4) .
O3 C13 C8 115.4(4) .
C12 C13 C8 120.6(4) .
C15 C14 O3 124.1(4) .
C15 C14 C19 120.8(4) .
O3 C14 C19 115.0(4) .
C14 C15 C16 118.2(4) .
C14 C15 C37 121.9(4) .
C16 C15 C37 119.9(4) .
C17 C16 C15 122.5(4) .
C17 C16 H16 118.7 .
C15 C16 H16 118.7 .
C16 C17 C18 117.4(4) .
C16 C17 C35 121.5(4) .
C18 C17 C35 121.1(4) .
C19 C18 C17 121.4(4) .
C19 C18 H18 119.3 .
C17 C18 H18 119.3 .
C18 C19 C14 119.6(4) .
C18 C19 N1 119.0(4) .
C14 C19 N1 121.4(4) .
C34 N1 C19 118.8(4) .
C34 N1 Zn2 119.5(3) .
C19 N1 Zn2 121.0(3) .
O1 C20 C21 123.7(4) .
O1 C20 C25 120.3(4) .
C21 C20 C25 116.0(4) .
C22 C21 C20 121.1(4) .
C22 C21 C34 114.5(4) .
C20 C21 C34 124.2(4) .
C23 C22 C21 122.6(4) .
C23 C22 H22 118.7 .
C21 C22 H22 118.7 .
C22 C23 C24 115.5(4) .
C22 C23 C30 123.6(4) .
C24 C23 C30 120.9(4) .
C25 C24 C23 125.2(4) .
C25 C24 H24 117.4 .
C23 C24 H24 117.4 .
C24 C25 C20 119.5(4) .
C24 C25 C26 121.9(4) .
C20 C25 C26 118.6(4) .
C29 C26 C27 110.8(4) .
C29 C26 C28 107.3(4) .
C27 C26 C28 107.4(4) .
C29 C26 C25 110.7(4) .
C27 C26 C25 109.3(4) .
C28 C26 C25 111.3(4) .
C26 C27 H27A 109.5 .
C26 C27 H27B 109.5 .
H27A C27 H27B 109.5 .
C26 C27 H27C 109.5 .
H27A C27 H27C 109.5 .
H27B C27 H27C 109.5 .
C26 C28 H28A 109.5 .
C26 C28 H28B 109.5 .
H28A C28 H28B 109.5 .
C26 C28 H28C 109.5 .
H28A C28 H28C 109.5 .
H28B C28 H28C 109.5 .
C26 C29 H29A 109.5 .
C26 C29 H29B 109.5 .
H29A C29 H29B 109.5 .
C26 C29 H29C 109.5 .
H29A C29 H29C 109.5 .
H29B C29 H29C 109.5 .
C32 C30 C33 110.3(4) .
C32 C30 C31 107.4(4) .
C33 C30 C31 108.5(5) .
C32 C30 C23 110.5(4) .
C33 C30 C23 108.9(4) .
C31 C30 C23 111.3(4) .
C30 C31 H31A 109.5 .
C30 C31 H31B 109.5 .
H31A C31 H31B 109.5 .
C30 C31 H31C 109.5 .
H31A C31 H31C 109.5 .
H31B C31 H31C 109.5 .
C30 C32 H32A 109.5 .
C30 C32 H32B 109.5 .
H32A C32 H32B 109.5 .
C30 C32 H32C 109.5 .
H32A C32 H32C 109.5 .
H32B C32 H32C 109.5 .
C30 C33 H33A 109.5 .
C30 C33 H33B 109.5 .
H33A C33 H33B 109.5 .
C30 C33 H33C 109.5 .
H33A C33 H33C 109.5 .
H33B C33 H33C 109.5 .
N1 C34 C21 128.6(4) .
N1 C34 H34 115.7 .
C21 C34 H34 115.7 .
C82 C35 C64 131.5(9) .
C82 C35 C70 47.7(8) .
C64 C35 C70 112.5(7) .
C82 C35 C80 111.4(14) .
C64 C35 C80 51.6(10) .
C70 C35 C80 68.2(11) .
C82 C35 C17 114.1(9) .
C64 C35 C17 114.3(5) .
C70 C35 C17 108.3(6) .
C80 C35 C17 105.9(11) .
C82 C35 C36 60.8(9) .
C64 C35 C36 105.3(7) .
C70 C35 C36 107.6(8) .
C80 C35 C36 144.6(11) .
C17 C35 C36 108.5(5) .
C82 C35 C81 107.8(13) .
C64 C35 C81 58.1(10) .
C70 C35 C81 142.3(10) .
C80 C35 C81 109.2(14) .
C17 C35 C81 108.3(10) .
C36 C35 C81 51.6(10) .
C39 C37 C15 108.9(4) .
C39 C37 C12 110.1(4) .
C15 C37 C12 110.1(3) .
C39 C37 C38 109.8(4) .
C15 C37 C38 109.3(4) .
C12 C37 C38 108.6(4) .
C37 C38 H38A 109.5 .
C37 C38 H38B 109.5 .
H38A C38 H38B 109.5 .
C37 C38 H38C 109.5 .
H38A C38 H38C 109.5 .
H38B C38 H38C 109.5 .
C37 C39 H39A 109.5 .
C37 C39 H39B 109.5 .
H39A C39 H39B 109.5 .
C37 C39 H39C 109.5 .
H39A C39 H39C 109.5 .
H39B C39 H39C 109.5 .
C65 C40 C84 73.2(9) .
C65 C40 C71 108.6(7) .
C84 C40 C71 127.3(9) .
C65 C40 C10 108.7(5) .
C84 C40 C10 114.6(8) .
C71 C40 C10 114.1(5) .
C65 C40 C85 135.9(9) .
C84 C40 C85 111.5(11) .
C71 C40 C85 32.3(7) .
C10 C40 C85 108.1(9) .
C65 C40 C41 108.1(7) .
C84 C40 C41 35.7(7) .
C71 C40 C41 108.0(7) .
C10 C40 C41 109.2(5) .
C85 C40 C41 81.2(8) .
C65 C40 C83 33.5(7) .
C84 C40 C83 103.6(10) .
C71 C40 C83 79.2(9) .
C10 C40 C83 108.1(8) .
C85 C40 C83 110.9(10) .
C41 C40 C83 134.3(9) .
C4 C42 C43 111.8(4) .
C4 C42 C45 106.5(4) .
C43 C42 C45 108.2(4) .
C4 C42 C44 112.9(4) .
C43 C42 C44 108.6(4) .
C45 C42 C44 108.7(4) .
C42 C43 H43A 109.5 .
C42 C43 H43B 109.5 .
H43A C43 H43B 109.5 .
C42 C43 H43C 109.5 .
H43A C43 H43C 109.5 .
H43B C43 H43C 109.5 .
C42 C44 H44A 109.5 .
C42 C44 H44B 109.5 .
H44A C44 H44B 109.5 .
C42 C44 H44C 109.5 .
H44A C44 H44C 109.5 .
H44B C44 H44C 109.5 .
C42 C45 H45A 109.5 .
C42 C45 H45B 109.5 .
H45A C45 H45B 109.5 .
C42 C45 H45C 109.5 .
H45A C45 H45C 109.5 .
H45B C45 H45C 109.5 .
C49 C46 C47 109.0(5) .
C49 C46 C2 110.3(4) .
C47 C46 C2 111.4(4) .
C49 C46 C48 110.4(5) .
C47 C46 C48 107.5(4) .
C2 C46 C48 108.3(4) .
C46 C47 H47A 109.5 .
C46 C47 H47B 109.5 .
H47A C47 H47B 109.5 .
C46 C47 H47C 109.5 .
H47A C47 H47C 109.5 .
H47B C47 H47C 109.5 .
C46 C48 H48A 109.5 .
C46 C48 H48B 109.5 .
H48A C48 H48B 109.5 .
C46 C48 H48C 109.5 .
H48A C48 H48C 109.5 .
H48B C48 H48C 109.5 .
C46 C49 H49A 109.5 .
C46 C49 H49B 109.5 .
H49A C49 H49B 109.5 .
C46 C49 H49C 109.5 .
H49A C49 H49C 109.5 .
H49B C49 H49C 109.5 .
C67 C50 O4 107.1(7) .
C67 C50 H50A 110.3 .
O4 C50 H50A 110.3 .
C67 C50 H50B 110.3 .
O4 C50 H50B 110.3 .
H50A C50 H50B 108.5 .
C66 O4 C50 106.8(7) .
C66 O4 Li1 133.3(7) .
C50 O4 Li1 119.1(5) .
O4 Li1 O5 115.3(5) .
O4 Li1 Cl3 109.8(4) .
O5 Li1 Cl3 111.8(4) .
O4 Li1 Cl4 116.0(4) .
O5 Li1 Cl4 107.8(4) .
Cl3 Li1 Cl4 94.4(3) .
C51 O5 C54 113.8(4) .
C51 O5 Li1 121.1(4) .
C54 O5 Li1 124.1(4) .
O5 C51 C52 112.2(5) .
O5 C51 H51A 109.2 .
C52 C51 H51A 109.2 .
O5 C51 H51B 109.2 .
C52 C51 H51B 109.2 .
H51A C51 H51B 107.9 .
C51 C52 H52A 109.5 .
C51 C52 H52B 109.5 .
H52A C52 H52B 109.5 .
C51 C52 H52C 109.5 .
H52A C52 H52C 109.5 .
H52B C52 H52C 109.5 .
C54 C53 H53A 109.5 .
C54 C53 H53B 109.5 .
H53A C53 H53B 109.5 .
C54 C53 H53C 109.5 .
H53A C53 H53C 109.5 .
H53B C53 H53C 109.5 .
O5 C54 C53 110.5(5) .
O5 C54 H54A 109.6 .
C53 C54 H54A 109.6 .
O5 C54 H54B 109.6 .
C53 C54 H54B 109.6 .
H54A C54 H54B 108.1 .
C66 C55 H55A 109.5 .
C66 C55 H55B 109.5 .
H55A C55 H55B 109.5 .
C66 C55 H55C 109.5 .
H55A C55 H55C 109.5 .
H55B C55 H55C 109.5 .
C57 C56 H56A 109.5 .
C57 C56 H56B 109.5 .
H56A C56 H56B 109.5 .
C57 C56 H56C 109.5 .
H56A C56 H56C 109.5 .
H56B C56 H56C 109.5 .
O6 C57 C56 111.6(7) .
O6 C57 H57A 109.3 .
C56 C57 H57A 109.3 .
O6 C57 H57B 109.3 .
C56 C57 H57B 109.3 .
H57A C57 H57B 108.0 .
C57 O6 C60 111.8(6) .
C57 O6 Li2 138.8(6) .
C60 O6 Li2 109.3(5) .
O6 Li2 O7 111.1(4) .
O6 Li2 Cl2 123.3(5) .
O7 Li2 Cl2 106.0(4) .
O6 Li2 Cl1 107.2(4) .
O7 Li2 Cl1 113.9(4) .
Cl2 Li2 Cl1 94.6(3) .
O7 C58 C59 113.5(5) .
O7 C58 H58A 108.9 .
C59 C58 H58A 108.9 .
O7 C58 H58B 108.9 .
C59 C58 H58B 108.9 .
H58A C58 H58B 107.7 .
C58 C59 H59A 109.5 .
C58 C59 H59B 109.5 .
H59A C59 H59B 109.5 .
C58 C59 H59C 109.5 .
H59A C59 H59C 109.5 .
H59B C59 H59C 109.5 .
C63 C60 O6 111.9(7) .
C63 C60 H60A 109.2 .
O6 C60 H60A 109.2 .
C63 C60 H60B 109.2 .
O6 C60 H60B 109.2 .
H60A C60 H60B 107.9 .
O7 C61 C62 112.4(5) .
O7 C61 H61A 109.1 .
C62 C61 H61A 109.1 .
O7 C61 H61B 109.1 .
C62 C61 H61B 109.1 .
H61A C61 H61B 107.9 .
C61 C62 H62A 109.5 .
C61 C62 H62B 109.5 .
H62A C62 H62B 109.5 .
C61 C62 H62C 109.5 .
H62A C62 H62C 109.5 .
H62B C62 H62C 109.5 .
C60 C63 H63A 109.5 .
C60 C63 H63B 109.5 .
H63A C63 H63B 109.5 .
C60 C63 H63C 109.5 .
H63A C63 H63C 109.5 .
H63B C63 H63C 109.5 .
C50 C67 H67A 109.5 .
C50 C67 H67B 109.5 .
H67A C67 H67B 109.5 .
C50 C67 H67C 109.5 .
H67A C67 H67C 109.5 .
H67B C67 H67C 109.5 .
O4 C66 C55 102.4(8) .
O4 C66 H66A 111.3 .
C55 C66 H66A 111.3 .
O4 C66 H66B 111.3 .
C55 C66 H66B 111.3 .
H66A C66 H66B 109.2 .
C68 C68 C69 112.6(8) 3_557
C68 C68 H68A 109.1 3_557
C69 C68 H68A 109.1 .
C68 C68 H68B 109.1 3_557
C69 C68 H68B 109.1 .
H68A C68 H68B 107.8 .
C68 C69 C72 114.5(10) .
C68 C69 H69A 108.6 .
C72 C69 H69A 108.6 .
C68 C69 H69B 108.6 .
C72 C69 H69B 108.6 .
H69A C69 H69B 107.6 .
C35 C70 H70A 109.5 .
C35 C70 H70B 109.5 .
C35 C70 H70C 109.5 .
C35 C64 H64A 109.5 .
C35 C64 H64B 109.5 .
C35 C64 H64C 109.5 .
C35 C36 H36A 109.5 .
C35 C36 H36B 109.5 .
C35 C36 H36C 109.5 .
C40 C65 H65A 109.5 .
C40 C65 H65B 109.5 .
C40 C65 H65C 109.5 .
C40 C71 H71A 109.5 .
C40 C71 H71B 109.5 .
C40 C71 H71C 109.5 .
C40 C41 H41A 109.5 .
C40 C41 H41B 109.5 .
C40 C41 H41C 109.5 .
C69 C72 H72A 109.5 .
C69 C72 H72B 109.5 .
H72A C72 H72B 109.5 .
C69 C72 H72C 109.5 .
H72A C72 H72C 109.5 .
H72B C72 H72C 109.5 .

loop_
_geom_bond_atom_site_label_1
_geom_bond_atom_site_label_2
_geom_bond_distance
_geom_bond_site_symmetry_2
Zn1 O2 1.902(3) .
Zn1 N2 1.989(4) .
Zn1 Cl2 2.2615(13) .
Zn1 Cl1 2.2706(14) .
Zn2 O1 1.899(3) .
Zn2 N1 1.989(4) .
Zn2 Cl4 2.2681(14) .
Zn2 Cl3 2.2685(13) .
Cl1 Li2 2.422(9) .
Cl3 Li1 2.363(9) .
Cl4 Li1 2.411(8) .
Cl2 Li2 2.331(9) .
O1 C20 1.305(5) .
O2 C1 1.290(5) .
O3 C13 1.368(5) .
O3 C14 1.384(5) .
O7 C58 1.441(7) .
O7 C61 1.443(7) .
O7 Li2 1.960(9) .
C1 C2 1.431(6) .
C1 C6 1.431(6) .
C2 C3 1.368(6) .
C2 C46 1.539(6) .
C3 C4 1.411(6) .
C3 H3 0.9500 .
C4 C5 1.366(6) .
C4 C42 1.532(6) .
C5 C6 1.413(6) .
C5 H5 0.9500 .
C6 C7 1.439(6) .
C7 N2 1.305(5) .
C7 H7 0.9500 .
N2 C8 1.432(5) .
C8 C9 1.376(6) .
C8 C13 1.402(6) .
C9 C10 1.389(6) .
C9 H9 0.9500 .
C10 C11 1.396(6) .
C10 C40 1.531(7) .
C11 C12 1.385(6) .
C11 H11 0.9500 .
C12 C13 1.385(6) .
C12 C37 1.536(6) .
C14 C15 1.380(6) .
C14 C19 1.386(6) .
C15 C16 1.389(6) .
C15 C37 1.526(6) .
C16 C17 1.386(7) .
C16 H16 0.9500 .
C17 C18 1.392(6) .
C17 C35 1.547(7) .
C18 C19 1.377(6) .
C18 H18 0.9500 .
C19 N1 1.426(5) .
N1 C34 1.290(6) .
C20 C21 1.420(6) .
C20 C25 1.443(6) .
C21 C22 1.409(6) .
C21 C34 1.430(6) .
C22 C23 1.367(6) .
C22 H22 0.9500 .
C23 C24 1.410(6) .
C23 C30 1.537(6) .
C24 C25 1.356(6) .
C24 H24 0.9500 .
C25 C26 1.551(6) .
C26 C29 1.516(7) .
C26 C27 1.532(7) .
C26 C28 1.544(6) .
C27 H27A 0.9800 .
C27 H27B 0.9800 .
C27 H27C 0.9800 .
C28 H28A 0.9800 .
C28 H28B 0.9800 .
C28 H28C 0.9800 .
C29 H29A 0.9800 .
C29 H29B 0.9800 .
C29 H29C 0.9800 .
C30 C32 1.506(7) .
C30 C33 1.516(7) .
C30 C31 1.525(6) .
C31 H31A 0.9800 .
C31 H31B 0.9800 .
C31 H31C 0.9800 .
C32 H32A 0.9800 .
C32 H32B 0.9800 .
C32 H32C 0.9800 .
C33 H33A 0.9800 .
C33 H33B 0.9800 .
C33 H33C 0.9800 .
C34 H34 0.9500 .
C35 C82 1.49(2) .
C35 C64 1.501(9) .
C35 C70 1.539(11) .
C35 C80 1.54(3) .
C35 C36 1.558(11) .
C35 C81 1.61(2) .
C37 C39 1.526(6) .
C37 C38 1.542(6) .
C38 H38A 0.9800 .
C38 H38B 0.9800 .
C38 H38C 0.9800 .
C39 H39A 0.9800 .
C39 H39B 0.9800 .
C39 H39C 0.9800 .
C40 C65 1.486(11) .
C40 C84 1.495(18) .
C40 C71 1.534(10) .
C40 C85 1.54(2) .
C40 C41 1.560(9) .
C40 C83 1.56(2) .
C42 C43 1.535(7) .
C42 C45 1.536(7) .
C42 C44 1.542(6) .
C43 H43A 0.9800 .
C43 H43B 0.9800 .
C43 H43C 0.9800 .
C44 H44A 0.9800 .
C44 H44B 0.9800 .
C44 H44C 0.9800 .
C45 H45A 0.9800 .
C45 H45B 0.9800 .
C45 H45C 0.9800 .
C46 C49 1.504(8) .
C46 C47 1.532(7) .
C46 C48 1.555(8) .
C47 H47A 0.9800 .
C47 H47B 0.9800 .
C47 H47C 0.9800 .
C48 H48A 0.9800 .
C48 H48B 0.9800 .
C48 H48C 0.9800 .
C49 H49A 0.9800 .
C49 H49B 0.9800 .
C49 H49C 0.9800 .
C50 C67 1.518(11) .
C50 O4 1.603(9) .
C50 H50A 0.9900 .
C50 H50B 0.9900 .
O4 C66 1.303(10) .
O4 Li1 1.933(9) .
Li1 O5 1.943(9) .
O5 C51 1.424(6) .
O5 C54 1.430(6) .
C51 C52 1.505(8) .
C51 H51A 0.9900 .
C51 H51B 0.9900 .
C52 H52A 0.9800 .
C52 H52B 0.9800 .
C52 H52C 0.9800 .
C53 C54 1.481(8) .
C53 H53A 0.9800 .
C53 H53B 0.9800 .
C53 H53C 0.9800 .
C54 H54A 0.9900 .
C54 H54B 0.9900 .
C55 C66 1.430(12) .
C55 H55A 0.9800 .
C55 H55B 0.9800 .
C55 H55C 0.9800 .
C56 C57 1.444(10) .
C56 H56A 0.9800 .
C56 H56B 0.9800 .
C56 H56C 0.9800 .
C57 O6 1.325(8) .
C57 H57A 0.9900 .
C57 H57B 0.9900 .
O6 C60 1.570(8) .
O6 Li2 1.905(9) .
C58 C59 1.517(8) .
C58 H58A 0.9900 .
C58 H58B 0.9900 .
C59 H59A 0.9800 .
C59 H59B 0.9800 .
C59 H59C 0.9800 .
C60 C63 1.393(10) .
C60 H60A 0.9900 .
C60 H60B 0.9900 .
C61 C62 1.487(9) .
C61 H61A 0.9900 .
C61 H61B 0.9900 .
C62 H62A 0.9800 .
C62 H62B 0.9800 .
C62 H62C 0.9800 .
C63 H63A 0.9800 .
C63 H63B 0.9800 .
C63 H63C 0.9800 .
C67 H67A 0.9800 .
C67 H67B 0.9800 .
C67 H67C 0.9800 .
C66 H66A 0.9900 .
C66 H66B 0.9900 .
C68 C68 1.418(14) 3_557
C68 C69 1.424(11) .
C68 H68A 0.9900 .
C68 H68B 0.9900 .
C69 C72 1.618(17) .
C69 H69A 0.9900 .
C69 H69B 0.9900 .
C70 H70A 0.9800 .
C70 H70B 0.9800 .
C70 H70C 0.9800 .
C64 H64A 0.9800 .
C64 H64B 0.9800 .
C64 H64C 0.9800 .
C36 H36A 0.9800 .
C36 H36B 0.9800 .
C36 H36C 0.9800 .
C65 H65A 0.9800 .
C65 H65B 0.9800 .
C65 H65C 0.9800 .
C71 H71A 0.9800 .
C71 H71B 0.9800 .
C71 H71C 0.9800 .
C41 H41A 0.9800 .
C41 H41B 0.9800 .
C41 H41C 0.9800 .
C72 H72A 0.9800 .
C72 H72B 0.9800 .
C72 H72C 0.9800 .

loop_
_geom_torsion_atom_site_label_1
_geom_torsion_atom_site_label_2
_geom_torsion_atom_site_label_3
_geom_torsion_atom_site_label_4
_geom_torsion
_geom_torsion_site_symmetry_1
O2 Zn1 Cl1 Li2 129.8(2) .
N2 Zn1 Cl1 Li2 -117.3(2) .
Cl2 Zn1 Cl1 Li2 -1.4(2) .
O1 Zn2 Cl3 Li1 -121.5(2) .
N1 Zn2 Cl3 Li1 129.2(2) .
Cl4 Zn2 Cl3 Li1 8.3(2) .
O1 Zn2 Cl4 Li1 126.3(2) .
N1 Zn2 Cl4 Li1 -122.7(2) .
Cl3 Zn2 Cl4 Li1 -8.1(2) .
O2 Zn1 Cl2 Li2 -124.6(2) .
N2 Zn1 Cl2 Li2 126.5(2) .
Cl1 Zn1 Cl2 Li2 1.5(2) .
N1 Zn2 O1 C20 3.7(4) .
Cl4 Zn2 O1 C20 125.6(3) .
Cl3 Zn2 O1 C20 -110.8(3) .
N2 Zn1 O2 C1 -1.5(4) .
Cl2 Zn1 O2 C1 -115.4(4) .
Cl1 Zn1 O2 C1 124.4(4) .
Zn1 O2 C1 C2 -167.5(3) .
Zn1 O2 C1 C6 12.6(6) .
O2 C1 C2 C3 -179.9(4) .
C6 C1 C2 C3 0.0(7) .
O2 C1 C2 C46 1.9(7) .
C6 C1 C2 C46 -178.2(4) .
C1 C2 C3 C4 1.6(7) .
C46 C2 C3 C4 179.8(5) .
C2 C3 C4 C5 -0.7(7) .
C2 C3 C4 C42 -174.9(5) .
C3 C4 C5 C6 -1.7(7) .
C42 C4 C5 C6 172.3(4) .
C4 C5 C6 C1 3.3(7) .
C4 C5 C6 C7 -168.5(4) .
O2 C1 C6 C5 177.6(4) .
C2 C1 C6 C5 -2.3(7) .
O2 C1 C6 C7 -11.6(7) .
C2 C1 C6 C7 168.5(4) .
C5 C6 C7 N2 166.0(4) .
C1 C6 C7 N2 -5.4(7) .
C6 C7 N2 C8 -168.6(4) .
C6 C7 N2 Zn1 17.1(6) .
O2 Zn1 N2 C7 -12.6(4) .
Cl2 Zn1 N2 C7 112.9(3) .
Cl1 Zn1 N2 C7 -134.2(3) .
O2 Zn1 N2 C8 173.1(3) .
Cl2 Zn1 N2 C8 -61.4(3) .
Cl1 Zn1 N2 C8 51.5(3) .
C7 N2 C8 C9 127.2(5) .
Zn1 N2 C8 C9 -58.5(5) .
C7 N2 C8 C13 -56.0(6) .
Zn1 N2 C8 C13 118.3(4) .
C13 C8 C9 C10 2.5(7) .
N2 C8 C9 C10 179.5(4) .
C8 C9 C10 C11 -1.4(7) .
C8 C9 C10 C40 178.2(4) .
C9 C10 C11 C12 -1.3(7) .
C40 C10 C11 C12 179.2(4) .
C10 C11 C12 C13 2.6(7) .
C10 C11 C12 C37 -176.8(4) .
C14 O3 C13 C12 -0.4(6) .
C14 O3 C13 C8 -178.8(4) .
C11 C12 C13 O3 -179.7(4) .
C37 C12 C13 O3 -0.4(7) .
C11 C12 C13 C8 -1.4(6) .
C37 C12 C13 C8 178.0(4) .
C9 C8 C13 O3 177.4(4) .
N2 C8 C13 O3 0.6(6) .
C9 C8 C13 C12 -1.1(7) .
N2 C8 C13 C12 -177.9(4) .
C13 O3 C14 C15 -0.1(6) .
C13 O3 C14 C19 179.7(4) .
O3 C14 C15 C16 -179.9(4) .
C19 C14 C15 C16 0.3(7) .
O3 C14 C15 C37 1.3(7) .
C19 C14 C15 C37 -178.5(4) .
C14 C15 C16 C17 1.9(7) .
C37 C15 C16 C17 -179.3(4) .
C15 C16 C17 C18 -1.6(7) .
C15 C16 C17 C35 -179.6(5) .
C16 C17 C18 C19 -0.9(7) .
C35 C17 C18 C19 177.1(5) .
C17 C18 C19 C14 3.0(7) .
C17 C18 C19 N1 -179.4(4) .
C15 C14 C19 C18 -2.7(7) .
O3 C14 C19 C18 177.5(4) .
C15 C14 C19 N1 179.7(4) .
O3 C14 C19 N1 -0.1(6) .
C18 C19 N1 C34 121.2(5) .
C14 C19 N1 C34 -61.2(6) .
C18 C19 N1 Zn2 -68.3(5) .
C14 C19 N1 Zn2 109.2(4) .
O1 Zn2 N1 C34 -10.9(4) .
Cl4 Zn2 N1 C34 -132.6(3) .
Cl3 Zn2 N1 C34 116.1(3) .
O1 Zn2 N1 C19 178.8(3) .
Cl4 Zn2 N1 C19 57.0(4) .
Cl3 Zn2 N1 C19 -54.3(3) .
Zn2 O1 C20 C21 3.0(6) .
Zn2 O1 C20 C25 -175.7(3) .
O1 C20 C21 C22 -179.9(4) .
C25 C20 C21 C22 -1.3(7) .
O1 C20 C21 C34 -4.6(7) .
C25 C20 C21 C34 174.1(4) .
C20 C21 C22 C23 1.3(7) .
C34 C21 C22 C23 -174.4(4) .
C21 C22 C23 C24 -1.0(7) .
C21 C22 C23 C30 178.9(4) .
C22 C23 C24 C25 0.8(7) .
C30 C23 C24 C25 -179.1(5) .
C23 C24 C25 C20 -0.9(8) .
C23 C24 C25 C26 179.5(4) .
O1 C20 C25 C24 179.8(4) .
C21 C20 C25 C24 1.0(7) .
O1 C20 C25 C26 -0.6(7) .
C21 C20 C25 C26 -179.3(4) .
C24 C25 C26 C29 118.1(5) .
C20 C25 C26 C29 -61.5(6) .
C24 C25 C26 C27 -119.5(5) .
C20 C25 C26 C27 60.9(6) .
C24 C25 C26 C28 -1.1(7) .
C20 C25 C26 C28 179.3(4) .
C22 C23 C30 C32 -127.3(5) .
C24 C23 C30 C32 52.6(6) .
C22 C23 C30 C33 111.4(5) .
C24 C23 C30 C33 -68.7(6) .
C22 C23 C30 C31 -8.1(7) .
C24 C23 C30 C31 171.8(5) .
C19 N1 C34 C21 -176.6(4) .
Zn2 N1 C34 C21 12.8(7) .
C22 C21 C34 N1 170.9(5) .
C20 C21 C34 N1 -4.7(8) .
C16 C17 C35 C82 -178.3(10) .
C18 C17 C35 C82 3.8(12) .
C16 C17 C35 C64 -0.9(9) .
C18 C17 C35 C64 -178.8(7) .
C16 C17 C35 C70 -127.2(7) .
C18 C17 C35 C70 54.8(8) .
C16 C17 C35 C80 -55.4(13) .
C18 C17 C35 C80 126.7(12) .
C16 C17 C35 C36 116.2(7) .
C18 C17 C35 C36 -61.7(8) .
C16 C17 C35 C81 61.7(12) .
C18 C17 C35 C81 -116.3(11) .
C14 C15 C37 C39 -122.6(4) .
C16 C15 C37 C39 58.6(5) .
C14 C15 C37 C12 -1.8(6) .
C16 C15 C37 C12 179.4(4) .
C14 C15 C37 C38 117.4(5) .
C16 C15 C37 C38 -61.4(5) .
C11 C12 C37 C39 -59.2(5) .
C13 C12 C37 C39 121.5(4) .
C11 C12 C37 C15 -179.3(4) .
C13 C12 C37 C15 1.4(6) .
C11 C12 C37 C38 61.1(5) .
C13 C12 C37 C38 -118.3(4) .
C9 C10 C40 C65 -103.8(7) .
C11 C10 C40 C65 75.8(7) .
C9 C10 C40 C84 176.6(9) .
C11 C10 C40 C84 -3.8(10) .
C9 C10 C40 C71 17.5(9) .
C11 C10 C40 C71 -162.9(7) .
C9 C10 C40 C85 51.6(9) .
C11 C10 C40 C85 -128.8(8) .
C9 C10 C40 C41 138.4(6) .
C11 C10 C40 C41 -42.0(8) .
C9 C10 C40 C83 -68.4(9) .
C11 C10 C40 C83 111.1(9) .
C5 C4 C42 C43 20.4(6) .
C3 C4 C42 C43 -165.8(4) .
C5 C4 C42 C45 -97.5(5) .
C3 C4 C42 C45 76.3(5) .
C5 C4 C42 C44 143.3(5) .
C3 C4 C42 C44 -42.9(6) .
C3 C2 C46 C49 -121.6(5) .
C1 C2 C46 C49 56.5(6) .
C3 C2 C46 C47 -0.5(7) .
C1 C2 C46 C47 177.7(5) .
C3 C2 C46 C48 117.5(5) .
C1 C2 C46 C48 -64.3(6) .
C67 C50 O4 C66 -86.4(9) .
C67 C50 O4 Li1 84.2(7) .
C66 O4 Li1 O5 -74.6(10) .
C50 O4 Li1 O5 117.7(6) .
C66 O4 Li1 Cl3 158.0(8) .
C50 O4 Li1 Cl3 -9.6(6) .
C66 O4 Li1 Cl4 52.6(10) .
C50 O4 Li1 Cl4 -115.1(5) .
Zn2 Cl3 Li1 O4 -127.3(4) .
Zn2 Cl3 Li1 O5 103.5(4) .
Zn2 Cl3 Li1 Cl4 -7.67(19) .
Zn2 Cl4 Li1 O4 122.2(5) .
Zn2 Cl4 Li1 O5 -106.9(4) .
Zn2 Cl4 Li1 Cl3 7.69(19) .
O4 Li1 O5 C51 129.1(5) .
Cl3 Li1 O5 C51 -104.6(5) .
Cl4 Li1 O5 C51 -2.2(6) .
O4 Li1 O5 C54 -63.0(7) .
Cl3 Li1 O5 C54 63.3(6) .
Cl4 Li1 O5 C54 165.7(4) .
C54 O5 C51 C52 -84.6(6) .
Li1 O5 C51 C52 84.5(6) .
C51 O5 C54 C53 -179.1(5) .
Li1 O5 C54 C53 12.2(7) .
C56 C57 O6 C60 -168.7(7) .
C56 C57 O6 Li2 16.3(13) .
C57 O6 Li2 O7 117.4(9) .
C60 O6 Li2 O7 -57.6(6) .
C57 O6 Li2 Cl2 -9.9(11) .
C60 O6 Li2 Cl2 175.1(5) .
C57 O6 Li2 Cl1 -117.6(9) .
C60 O6 Li2 Cl1 67.4(5) .
C58 O7 Li2 O6 121.3(5) .
C61 O7 Li2 O6 -84.0(6) .
C58 O7 Li2 Cl2 -102.5(5) .
C61 O7 Li2 Cl2 52.2(6) .
C58 O7 Li2 Cl1 0.1(6) .
C61 O7 Li2 Cl1 154.8(5) .
Zn1 Cl2 Li2 O6 -115.4(5) .
Zn1 Cl2 Li2 O7 115.2(4) .
Zn1 Cl2 Li2 Cl1 -1.4(2) .
Zn1 Cl1 Li2 O6 128.3(4) .
Zn1 Cl1 Li2 O7 -108.4(4) .
Zn1 Cl1 Li2 Cl2 1.4(2) .
C61 O7 C58 C59 -77.7(7) .
Li2 O7 C58 C59 78.5(6) .
C57 O6 C60 C63 -80.2(9) .
Li2 O6 C60 C63 96.3(7) .
C58 O7 C61 C62 -174.6(5) .
Li2 O7 C61 C62 30.0(8) .
C50 O4 C66 C55 -171.1(8) .
Li1 O4 C66 C55 20.1(14) .
C68 C68 C69 C72 -169.8(9) 3_557
